data_2213576
loop_
_publ_author_name
'Feng Li'
'Han-Dong Yin'
'Jun Zhai'
'Da-Qi Wang'

_publ_section_title
;
 Tris(ethylxanthato-\k^2^<i>S</i>,<i>S</i>')(1,10-phenanthroline)bismuth(III)
;
_journal_coeditor_code SJ2303
_journal_issue 5
_journal_name_full 'Acta Crystallographica Section E'
_journal_page_first m1544
_journal_page_last m1544
_journal_paper_doi 10.1107/S1600536807020338
_journal_volume 63
_journal_year 2007
_chemical_formula_iupac '[Bi (C3 H5 O S2)3 (C12 H8 N2)]'
_chemical_formula_moiety 'C21 H23 Bi N2 O3 S6'
_chemical_formula_sum 'C21 H23 Bi N2 O3 S6'
_chemical_formula_weight 752.75
_chemical_name_common
;
Tris(ethylxanthato-\k^2^S,S')(1,10-phenanthroline)bismuth(III)
;
_chemical_name_systematic
;
tris(ethoxymethanedithioato-\k^2^S,S')(1,10-phenanthroline)bismuth(III),
;
_space_group_IT_number 2
_symmetry_cell_setting triclinic
_symmetry_space_group_name_Hall '-P 1'
_symmetry_space_group_name_H-M 'P -1'
_atom_sites_solution_hydrogens geom
_atom_sites_solution_primary direct
_atom_sites_solution_secondary difmap
_audit_creation_method SHELXL-97
_cell_angle_alpha 96.306(2)
_cell_angle_beta 91.127(2)
_cell_angle_gamma 91.737(2)
_cell_formula_units_Z 2
_cell_length_a 10.7569(16)
_cell_length_b 11.1985(17)
_cell_length_c 11.2494(17)
_cell_measurement_reflns_used 2951
_cell_measurement_temperature 298(2)
_cell_measurement_theta_max 24.622
_cell_measurement_theta_min 2.436
_cell_volume 1345.9(4)
_computing_cell_refinement 'SAINT (Bruker, 1998)'
_computing_data_collection 'SMART (Bruker, 1998)'
_computing_data_reduction SAINT
_computing_molecular_graphics 'SHELXTL (Sheldrick, 1997b)'
_computing_publication_material SHELXTL
_computing_structure_refinement 'SHELXL97 (Sheldrick, 1997a)'
_computing_structure_solution 'SHELXS97 (Sheldrick, 1997a)'
_diffrn_ambient_temperature 298(2)
_diffrn_measured_fraction_theta_full 0.987
_diffrn_measured_fraction_theta_max 0.987
_diffrn_measurement_device_type 'Siemens SMART CCD area-detector'
_diffrn_measurement_method '\f and \w'
_diffrn_radiation_monochromator graphite
_diffrn_radiation_source 'fine-focus sealed tube'
_diffrn_radiation_type MoK\a
_diffrn_radiation_wavelength 0.71073
_diffrn_reflns_av_R_equivalents 0.0198
_diffrn_reflns_av_sigmaI/netI 0.0432
_diffrn_reflns_limit_h_max 12
_diffrn_reflns_limit_h_min -12
_diffrn_reflns_limit_k_max 13
_diffrn_reflns_limit_k_min -11
_diffrn_reflns_limit_l_max 13
_diffrn_reflns_limit_l_min -13
_diffrn_reflns_number 7132
_diffrn_reflns_theta_full 25.01
_diffrn_reflns_theta_max 25.01
_diffrn_reflns_theta_min 1.82
_diffrn_standards_number 0
_exptl_absorpt_coefficient_mu 7.041
_exptl_absorpt_correction_T_max 0.3638
_exptl_absorpt_correction_T_min 0.3480
_exptl_absorpt_correction_type multi-scan
_exptl_absorpt_process_details '(SADABS; Sheldrick, 1996)'
_exptl_crystal_colour orange-red
_exptl_crystal_density_diffrn 1.857
_exptl_crystal_density_method 'not measured'
_exptl_crystal_description block
_exptl_crystal_F_000 732
_exptl_crystal_size_max 0.19
_exptl_crystal_size_mid 0.18
_exptl_crystal_size_min 0.18
_refine_diff_density_max 2.992
_refine_diff_density_min -3.365
_refine_ls_extinction_method none
_refine_ls_goodness_of_fit_ref 1.044
_refine_ls_hydrogen_treatment constr
_refine_ls_matrix_type full
_refine_ls_number_parameters 298
_refine_ls_number_reflns 4698
_refine_ls_number_restraints 551
_refine_ls_restrained_S_all 1.174
_refine_ls_R_factor_all 0.0831
_refine_ls_R_factor_gt 0.0684
_refine_ls_shift/su_max 0.001
_refine_ls_shift/su_mean 0.000
_refine_ls_structure_factor_coef Fsqd
_refine_ls_weighting_details 'calc w=1/[\s^2^(Fo^2^)+(0.1041P)^2^+18.5625P] where P=(Fo^2^+2Fc^2^)/3'
_refine_ls_weighting_scheme calc
_refine_ls_wR_factor_gt 0.1767
_refine_ls_wR_factor_ref 0.1910
_reflns_number_gt 3872
_reflns_number_total 4698
_reflns_threshold_expression I>2\s(I)
_cod_data_source_file sj2303.cif
_cod_data_source_block I
_cod_depositor_comments
;
The following automatic conversions were performed:
'_symmetry_cell_setting' value 'Triclinic' changed to 'triclinic'
according to '/home/saulius/struct/CIF-dictionaries/cif_core.dic'
dictionary named 'cif_core.dic' version 2.4.1 from 2010-06-29.

Automatic conversion script
Id: cif_fix_enum 1527 2010-12-29 10:47:43Z saulius 

The following automatic conversions were performed:

'_symmetry_cell_setting' value 'Triclinic' changed to 'triclinic'
according to /home/saulius/struct/CIF-dictionaries/cif_core.dic
dictionary named 'cif_core.dic' version 2.4.1 from 2010-06-29.

Automatic conversion script
Id: cif_fix_values 1715 2011-07-08 13:25:40Z adriana 
;
_cod_database_code 2213576
_cod_database_fobs_code 2213576

loop_
_symmetry_equiv_pos_as_xyz
'x, y, z'
'-x, -y, -z'

loop_
_atom_site_type_symbol
_atom_site_label
_atom_site_fract_x
_atom_site_fract_y
_atom_site_fract_z
_atom_site_U_iso_or_equiv
_atom_site_adp_type
_atom_site_calc_flag
_atom_site_refinement_flags
_atom_site_occupancy
Bi Bi1 0.68014(5) 0.26489(5) 0.68287(5) 0.0469(2) Uani d U 1
N N1 0.9283(13) 0.2752(14) 0.6203(14) 0.065(4) Uani d . 1
N N2 0.8064(13) 0.4878(13) 0.6736(13) 0.058(3) Uani d . 1
O O1 0.5261(14) 0.2467(13) 0.2990(10) 0.0870(17) Uani d DU 1
O O2 0.3121(9) 0.3057(9) 0.8709(10) 0.059(3) Uani d D 1
O O3 0.8331(13) 0.0829(12) 1.0024(12) 0.0844(17) Uani d DU 1
S S1 0.6586(6) 0.1155(5) 0.4631(5) 0.0859(10) Uani d U 1
S S2 0.5384(5) 0.3490(5) 0.4953(5) 0.0749(9) Uani d U 1
S S3 0.5113(4) 0.4325(4) 0.8153(4) 0.0614(9) Uani d U 1
S S4 0.4617(4) 0.1707(4) 0.7510(4) 0.0576(9) Uani d U 1
S S5 0.7886(5) 0.2739(5) 0.9215(5) 0.0744(10) Uani d U 1
S S6 0.7602(5) 0.0435(5) 0.7627(5) 0.0768(10) Uani d U 1
C C1 0.5798(19) 0.226(2) 0.4120(14) 0.0798(13) Uani d DU 1
C C2 0.556(2) 0.1502(16) 0.2132(14) 0.0860(18) Uani d DU 1
H H2A 0.5239 0.0751 0.2376 0.103 Uiso calc R 1
H H2B 0.6459 0.1456 0.2079 0.103 Uiso calc R 1
C C3 0.500(2) 0.170(2) 0.0914(12) 0.091(4) Uani d DU 1
H H3A 0.5227 0.1053 0.0330 0.137 Uiso calc R 1
H H3B 0.5310 0.2447 0.0683 0.137 Uiso calc R 1
H H3C 0.4111 0.1708 0.0962 0.137 Uiso calc R 1
C C4 0.4271(12) 0.3071(15) 0.8151(15) 0.0565(17) Uani d DU 1
C C5 0.2697(13) 0.4150(12) 0.9345(16) 0.062(2) Uani d DU 1
H H5A 0.2696 0.4785 0.8824 0.075 Uiso calc R 1
H H5B 0.3246 0.4402 1.0027 0.075 Uiso calc R 1
C C6 0.1380(13) 0.3907(17) 0.9765(17) 0.073(4) Uani d DU 1
H H6A 0.1078 0.4627 1.0190 0.110 Uiso calc R 1
H H6B 0.1392 0.3282 1.0284 0.110 Uiso calc R 1
H H6C 0.0844 0.3661 0.9084 0.110 Uiso calc R 1
C C7 0.7962(18) 0.1240(18) 0.8926(15) 0.0732(16) Uani d DU 1
C C8 0.834(2) -0.0378(13) 1.0278(15) 0.084(2) Uani d DU 1
H H8A 0.8944 -0.0816 0.9786 0.101 Uiso calc R 1
H H8B 0.7528 -0.0762 1.0105 0.101 Uiso calc R 1
C C9 0.869(2) -0.0387(18) 1.1604(15) 0.085(3) Uani d DU 1
H H9A 0.8659 -0.1200 1.1803 0.127 Uiso calc R 1
H H9B 0.8108 0.0078 1.2084 0.127 Uiso calc R 1
H H9C 0.9512 -0.0046 1.1758 0.127 Uiso calc R 1
C C10 0.9895(19) 0.176(2) 0.5929(19) 0.077(4) Uani d U 1
H H10 0.9457 0.1026 0.5832 0.093 Uiso calc R 1
C C11 1.1189(19) 0.178(2) 0.5778(19) 0.080(4) Uani d U 1
H H11 1.1592 0.1066 0.5582 0.096 Uiso calc R 1
C C12 1.183(2) 0.279(2) 0.5911(19) 0.079(4) Uani d U 1
H H12 1.2682 0.2788 0.5803 0.095 Uiso calc R 1
C C13 1.1268(18) 0.386(2) 0.6206(17) 0.071(3) Uani d U 1
C C14 0.9958(16) 0.3812(18) 0.6365(16) 0.065(3) Uani d U 1
C C15 0.9313(17) 0.4899(18) 0.6645(16) 0.066(3) Uani d U 1
C C16 1.0006(19) 0.6024(19) 0.6805(17) 0.071(4) Uani d U 1
C C17 0.927(2) 0.713(2) 0.7052(19) 0.082(4) Uani d U 1
H H17 0.9666 0.7882 0.7168 0.098 Uiso calc R 1
C C18 0.810(2) 0.7007(19) 0.7100(18) 0.078(4) Uani d U 1
H H18 0.7633 0.7693 0.7238 0.093 Uiso calc R 1
C C19 0.748(2) 0.5882(17) 0.6955(17) 0.070(4) Uani d U 1
H H19 0.6617 0.5847 0.7016 0.084 Uiso calc R 1
C C20 1.1907(19) 0.500(2) 0.6358(19) 0.079(4) Uani d U 1
H H20 1.2761 0.5034 0.6250 0.094 Uiso calc R 1
C C21 1.132(2) 0.602(2) 0.6652(19) 0.080(4) Uani d U 1
H H21 1.1772 0.6744 0.6758 0.096 Uiso calc R 1

loop_
_atom_site_aniso_label
_atom_site_aniso_U_11
_atom_site_aniso_U_22
_atom_site_aniso_U_33
_atom_site_aniso_U_12
_atom_site_aniso_U_13
_atom_site_aniso_U_23
Bi1 0.0363(3) 0.0425(3) 0.0620(4) 0.0043(2) 0.0022(2) 0.0048(2)
N1 0.044(8) 0.066(9) 0.084(10) 0.011(7) 0.008(7) 0.009(8)
N2 0.050(8) 0.054(8) 0.073(9) 0.000(6) 0.005(7) 0.011(7)
O1 0.082(3) 0.093(3) 0.084(3) -0.004(3) -0.006(3) 0.001(3)
O2 0.044(6) 0.062(7) 0.070(7) 0.000(5) 0.009(5) 0.003(6)
O3 0.075(3) 0.079(3) 0.101(3) 0.006(3) -0.003(3) 0.022(3)
S1 0.083(2) 0.083(2) 0.0848(16) 0.0011(17) -0.0008(18) -0.0202(15)
S2 0.0680(19) 0.0842(19) 0.0747(17) 0.0015(16) -0.0100(14) 0.0212(15)
S3 0.0544(18) 0.0551(18) 0.0737(19) 0.0008(15) 0.0079(16) 0.0006(16)
S4 0.0477(17) 0.0510(17) 0.0740(19) 0.0001(15) 0.0071(16) 0.0064(16)
S5 0.073(2) 0.077(2) 0.0748(14) 0.0058(18) -0.0127(16) 0.0148(16)
S6 0.068(2) 0.0621(19) 0.102(2) 0.0078(17) -0.0019(18) 0.0134(18)
C1 0.073(3) 0.095(3) 0.0685(17) -0.016(2) -0.010(2) 0.0006(19)
C2 0.080(3) 0.093(3) 0.082(3) -0.004(3) -0.005(3) -0.001(3)
C3 0.086(6) 0.101(7) 0.084(6) -0.004(6) -0.008(6) -0.001(6)
C4 0.047(3) 0.053(3) 0.069(3) 0.003(3) 0.006(3) 0.003(3)
C5 0.054(4) 0.060(4) 0.071(4) 0.003(4) 0.008(4) -0.001(4)
C6 0.060(7) 0.079(7) 0.079(7) 0.006(6) 0.013(6) -0.001(7)
C7 0.064(3) 0.068(3) 0.089(3) 0.006(3) -0.004(3) 0.017(3)
C8 0.074(4) 0.076(4) 0.102(4) 0.005(4) -0.003(4) 0.016(4)
C9 0.074(6) 0.084(6) 0.098(6) 0.003(6) -0.004(6) 0.022(6)
C10 0.062(8) 0.091(9) 0.083(8) 0.015(8) 0.011(7) 0.025(8)
C11 0.063(8) 0.103(9) 0.080(8) 0.025(8) 0.011(7) 0.028(8)
C12 0.060(7) 0.106(9) 0.076(7) 0.005(7) 0.005(7) 0.028(7)
C13 0.057(7) 0.096(8) 0.066(7) 0.000(6) 0.001(6) 0.031(7)
C14 0.051(6) 0.085(7) 0.064(7) -0.003(6) 0.002(6) 0.029(6)
C15 0.060(7) 0.079(7) 0.063(6) -0.018(6) 0.002(6) 0.023(6)
C16 0.069(7) 0.082(7) 0.064(7) -0.017(7) -0.002(6) 0.022(6)
C17 0.089(8) 0.076(8) 0.078(8) -0.024(8) 0.001(8) 0.011(7)
C18 0.088(9) 0.069(8) 0.077(8) -0.007(8) 0.005(8) 0.011(7)
C19 0.073(8) 0.065(8) 0.074(8) -0.005(7) 0.006(7) 0.021(7)
C20 0.060(7) 0.102(8) 0.076(7) -0.016(7) -0.005(6) 0.026(7)
C21 0.070(7) 0.093(8) 0.078(7) -0.027(7) -0.004(7) 0.023(7)

loop_
_atom_type_symbol
_atom_type_description
_atom_type_scat_dispersion_real
_atom_type_scat_dispersion_imag
_atom_type_scat_source
C C 0.0033 0.0016 'International Tables Vol C Tables 4.2.6.8 and 6.1.1.4'
H H 0.0000 0.0000 'International Tables Vol C Tables 4.2.6.8 and 6.1.1.4'
O O 0.0106 0.0060 'International Tables Vol C Tables 4.2.6.8 and 6.1.1.4'
Bi Bi -4.1077 10.2566 'International Tables Vol C Tables 4.2.6.8 and 6.1.1.4'
S S 0.1246 0.1234 'International Tables Vol C Tables 4.2.6.8 and 6.1.1.4'
N N 0.0061 0.0033 'International Tables Vol C Tables 4.2.6.8 and 6.1.1.4'

loop_
_geom_angle_atom_site_label_1
_geom_angle_atom_site_label_2
_geom_angle_atom_site_label_3
_geom_angle
S4 Bi1 N1 158.8(3)
S4 Bi1 N2 141.0(3)
N1 Bi1 N2 59.3(4)
S4 Bi1 S1 89.76(16)
N1 Bi1 S1 82.0(4)
N2 Bi1 S1 115.4(3)
S4 Bi1 S2 85.59(15)
N1 Bi1 S2 107.4(3)
N2 Bi1 S2 81.2(3)
S1 Bi1 S2 62.52(18)
S4 Bi1 S6 79.10(15)
N1 Bi1 S6 80.3(3)
N2 Bi1 S6 131.5(3)
S1 Bi1 S6 80.86(18)
S2 Bi1 S6 140.30(17)
S4 Bi1 S5 92.46(15)
N1 Bi1 S5 82.3(4)
N2 Bi1 S5 85.4(3)
S1 Bi1 S5 141.62(18)
S2 Bi1 S5 155.84(17)
S6 Bi1 S5 62.06(16)
S4 Bi1 S3 63.13(13)
N1 Bi1 S3 135.0(3)
N2 Bi1 S3 78.2(3)
S1 Bi1 S3 133.69(16)
S2 Bi1 S3 77.74(15)
S6 Bi1 S3 124.66(15)
S5 Bi1 S3 79.91(15)
C10 N1 C14 117.5(17)
C10 N1 Bi1 120.9(13)
C14 N1 Bi1 120.8(12)
C19 N2 C15 120.2(16)
C19 N2 Bi1 120.4(12)
C15 N2 Bi1 118.7(12)
C2 O1 C1 108.3(14)
C4 O2 C5 119.1(11)
C8 O3 C7 126.5(15)
C1 S1 Bi1 86.4(7)
C1 S2 Bi1 86.2(6)
C4 S3 Bi1 81.0(5)
C4 S4 Bi1 88.8(4)
C7 S5 Bi1 85.4(5)
C7 S6 Bi1 86.3(6)
O1 C1 S2 100.1(13)
O1 C1 S1 135.4(16)
S2 C1 S1 124.5(9)
O1 C2 C3 109.7(10)
O1 C2 H2A 109.7
C3 C2 H2A 109.7
O1 C2 H2B 109.7
C3 C2 H2B 109.7
H2A C2 H2B 108.2
C2 C3 H3A 109.5
C2 C3 H3B 109.5
H3A C3 H3B 109.5
C2 C3 H3C 109.5
H3A C3 H3C 109.5
H3B C3 H3C 109.5
O2 C4 S3 121.3(12)
O2 C4 S4 111.7(11)
S3 C4 S4 127.0(7)
O2 C5 C6 108.0(9)
O2 C5 H5A 110.1
C6 C5 H5A 110.1
O2 C5 H5B 110.1
C6 C5 H5B 110.1
H5A C5 H5B 108.4
C5 C6 H6A 109.5
C5 C6 H6B 109.5
H6A C6 H6B 109.5
C5 C6 H6C 109.5
H6A C6 H6C 109.5
H6B C6 H6C 109.5
O3 C7 S6 128.5(15)
O3 C7 S5 105.5(13)
S6 C7 S5 125.9(9)
O3 C8 C9 108.3(10)
O3 C8 H8A 110.0
C9 C8 H8A 110.0
O3 C8 H8B 110.0
C9 C8 H8B 110.0
H8A C8 H8B 108.4
C8 C9 H9A 109.5
C8 C9 H9B 109.5
H9A C9 H9B 109.5
C8 C9 H9C 109.5
H9A C9 H9C 109.5
H9B C9 H9C 109.5
N1 C10 C11 122(2)
N1 C10 H10 119.0
C11 C10 H10 119.0
C12 C11 C10 121(2)
C12 C11 H11 119.7
C10 C11 H11 119.7
C11 C12 C13 121(2)
C11 C12 H12 119.3
C13 C12 H12 119.3
C12 C13 C20 124.3(19)
C12 C13 C14 117(2)
C20 C13 C14 119(2)
N1 C14 C13 121.8(19)
N1 C14 C15 118.4(16)
C13 C14 C15 119.7(18)
N2 C15 C14 120.7(16)
N2 C15 C16 120.1(19)
C14 C15 C16 119.2(18)
C21 C16 C15 119(2)
C21 C16 C17 124.7(19)
C15 C16 C17 116.5(18)
C18 C17 C16 118(2)
C18 C17 H17 120.8
C16 C17 H17 120.8
C17 C18 C19 122(2)
C17 C18 H18 118.8
C19 C18 H18 118.8
N2 C19 C18 122(2)
N2 C19 H19 118.8
C18 C19 H19 118.8
C21 C20 C13 122(2)
C21 C20 H20 119.0
C13 C20 H20 119.0
C20 C21 C16 122(2)
C20 C21 H21 119.2
C16 C21 H21 119.2

loop_
_geom_bond_atom_site_label_1
_geom_bond_atom_site_label_2
_geom_bond_distance
Bi1 S4 2.706(4)
Bi1 N1 2.776(14)
Bi1 N2 2.819(14)
Bi1 S1 2.830(5)
Bi1 S2 2.839(5)
Bi1 S6 2.878(5)
Bi1 S5 2.896(5)
Bi1 S3 2.956(5)
N1 C10 1.32(2)
N1 C14 1.37(2)
N2 C19 1.31(2)
N2 C15 1.35(2)
O1 C2 1.417(11)
O1 C1 1.432(10)
O2 C4 1.399(10)
O2 C5 1.440(10)
O3 C8 1.412(10)
O3 C7 1.418(10)
S1 C1 1.67(2)
S2 C1 1.66(2)
S3 C4 1.648(16)
S4 C4 1.671(17)
S5 C7 1.68(2)
S6 C7 1.66(2)
C2 C3 1.527(11)
C2 H2A 0.9700
C2 H2B 0.9700
C3 H3A 0.9600
C3 H3B 0.9600
C3 H3C 0.9600
C5 C6 1.528(10)
C5 H5A 0.9700
C5 H5B 0.9700
C6 H6A 0.9600
C6 H6B 0.9600
C6 H6C 0.9600
C8 C9 1.532(11)
C8 H8A 0.9700
C8 H8B 0.9700
C9 H9A 0.9600
C9 H9B 0.9600
C9 H9C 0.9600
C10 C11 1.41(3)
C10 H10 0.9300
C11 C12 1.30(3)
C11 H11 0.9300
C12 C13 1.37(3)
C12 H12 0.9300
C13 C20 1.42(3)
C13 C14 1.42(3)
C14 C15 1.43(3)
C15 C16 1.44(3)
C16 C21 1.42(3)
C16 C17 1.49(3)
C17 C18 1.27(3)
C17 H17 0.9300
C18 C19 1.40(3)
C18 H18 0.9300
C19 H19 0.9300
C20 C21 1.34(3)
C20 H20 0.9300
C21 H21 0.9300

loop_
_geom_hbond_atom_site_label_D
_geom_hbond_atom_site_label_H
_geom_hbond_atom_site_label_A
_geom_hbond_site_symmetry_A
_geom_hbond_distance_DH
_geom_hbond_distance_HA
_geom_hbond_distance_DA
_geom_hbond_angle_DHA
C2 H2A S4 2_656 0.97 2.78 3.660(19) 151.5
C5 H5B S3 2_667 0.97 2.90 3.851(17) 167.0
C20 H20 S2 2_766 0.93 2.99 3.73(2) 138.1
